data_4027742
loop_
_publ_author_name
'Gonzalo Blay'
'Joan Cano'
'Luz Cardona'
'Isabel Fern\'andez'
'M. Carmen Mu\~noz'
'Jos\'e R. Pedro'
'Carlos Vila'

_publ_section_title
;
 NMR Spectroscopic Characterization and DFT Calculations of
 Zirconium(IV)-3,3'-Br2-BINOLate and Related Complexes Used in an
 Enantioselective Friedel-Crafts Alkylation of Indoles with
 \a,\b-Unsaturated Ketones
;
_journal_name_full 'Journal of Organic Chemistry'
_journal_page_first 10545
_journal_page_last 10556
_journal_paper_doi 10.1021/jo3013594
_journal_volume 77
_journal_year 2012
_chemical_absolute_configuration ad
_chemical_formula_sum 'C18 H16 Cl N O'
_chemical_formula_weight 297.77
_chemical_name_systematic
;
 ?
;
_space_group_IT_number 19
_symmetry_cell_setting orthorhombic
_symmetry_space_group_name_Hall 'P 2ac 2ab'
_symmetry_space_group_name_H-M 'P 21 21 21'
_atom_sites_solution_hydrogens geom
_atom_sites_solution_primary direct
_atom_sites_solution_secondary difmap
_audit_creation_method SHELXL-97
_cell_angle_alpha 90.0000(10)
_cell_angle_beta 90.0000(10)
_cell_angle_gamma 90.0000(10)
_cell_formula_units_Z 4
_cell_length_a 5.43900(10)
_cell_length_b 13.8840(3)
_cell_length_c 19.5350(5)
_cell_measurement_temperature 293(2)
_cell_volume 1475.19(6)
_computing_cell_refinement 'HKL DENZO'
_computing_data_collection COLLECT
_computing_data_reduction 'HKL DENZO and SCALEPACK'
_computing_structure_refinement 'SHELXL-97 (Sheldrick, 1997)'
_computing_structure_solution SHELXS-97
_diffrn_ambient_temperature 293(2)
_diffrn_measured_fraction_theta_full 0.996
_diffrn_measured_fraction_theta_max 0.996
_diffrn_radiation_monochromator graphite
_diffrn_radiation_source 'fine-focus sealed tube'
_diffrn_radiation_type MoK\a
_diffrn_radiation_wavelength 0.71073
_diffrn_reflns_av_R_equivalents 0.0615
_diffrn_reflns_av_sigmaI/netI 0.0485
_diffrn_reflns_limit_h_max 6
_diffrn_reflns_limit_h_min -6
_diffrn_reflns_limit_k_max 16
_diffrn_reflns_limit_k_min -16
_diffrn_reflns_limit_l_max 23
_diffrn_reflns_limit_l_min -23
_diffrn_reflns_number 10468
_diffrn_reflns_theta_full 25.35
_diffrn_reflns_theta_max 25.35
_diffrn_reflns_theta_min 2.93
_exptl_absorpt_coefficient_mu 0.257
_exptl_absorpt_correction_T_max 0.9945
_exptl_absorpt_correction_T_min 0.9870
_exptl_absorpt_correction_type empirical
_exptl_absorpt_process_details 'empirical absorption correction:XABS2'
_exptl_crystal_colour colorless
_exptl_crystal_density_diffrn 1.341
_exptl_crystal_description prismatic
_exptl_crystal_F_000 624
_exptl_crystal_size_max 0.09
_exptl_crystal_size_mid 0.04
_exptl_crystal_size_min 0.04
_refine_diff_density_max 0.110
_refine_diff_density_min -0.166
_refine_diff_density_rms 0.034
_refine_ls_abs_structure_details 'Flack H D (1983), Acta Cryst. A39, 876-881'
_refine_ls_abs_structure_Flack 0.05(9)
_refine_ls_extinction_method none
_refine_ls_goodness_of_fit_ref 0.871
_refine_ls_hydrogen_treatment mixed
_refine_ls_matrix_type full
_refine_ls_number_parameters 254
_refine_ls_number_reflns 2696
_refine_ls_number_restraints 0
_refine_ls_restrained_S_all 0.871
_refine_ls_R_factor_all 0.0787
_refine_ls_R_factor_gt 0.0349
_refine_ls_shift/su_max 0.005
_refine_ls_shift/su_mean 0.000
_refine_ls_structure_factor_coef Fsqd
_refine_ls_weighting_details 'calc w=1/[\s^2^(Fo^2^)+(0.0861P)^2^+0.0000P] where P=(Fo^2^+2Fc^2^)/3'
_refine_ls_weighting_scheme calc
_refine_ls_wR_factor_gt 0.0820
_refine_ls_wR_factor_ref 0.1052
_reflns_number_gt 1746
_reflns_number_total 2696
_reflns_threshold_expression >2sigma(I)
_cod_data_source_file jo3013594_si_002.cif
_cod_data_source_block ja513
_cod_database_code 4027742

loop_
_symmetry_equiv_pos_as_xyz
'x, y, z'
'-x+1/2, -y, z+1/2'
'x+1/2, -y+1/2, -z'
'-x, y+1/2, -z+1/2'

loop_
_atom_site_label
_atom_site_type_symbol
_atom_site_fract_x
_atom_site_fract_y
_atom_site_fract_z
_atom_site_U_iso_or_equiv
_atom_site_adp_type
_atom_site_occupancy
_atom_site_symmetry_multiplicity
_atom_site_calc_flag
Cl Cl 1.13129(14) -0.00148(6) 0.19509(4) 0.0787(3) Uani 1 1 d
O O 0.7063(4) 0.45116(14) 0.09271(10) 0.0705(6) Uani 1 1 d
N N 0.3349(5) 0.16546(19) 0.03455(13) 0.0662(7) Uani 1 1 d
C1 C 0.5216(5) 0.48435(19) 0.11930(14) 0.0524(7) Uani 1 1 d
C2 C 0.3618(6) 0.4248(2) 0.16553(18) 0.0581(7) Uani 1 1 d
C3 C 0.4568(5) 0.32490(19) 0.18371(14) 0.0533(7) Uani 1 1 d
C4 C 0.3121(8) 0.2879(3) 0.24572(16) 0.0691(9) Uani 1 1 d
C5 C 0.4489(5) 0.2529(2) 0.12668(14) 0.0518(7) Uani 1 1 d
C6 C 0.2922(7) 0.2476(3) 0.07232(16) 0.0643(8) Uani 1 1 d
C7 C 0.5985(5) 0.16757(17) 0.12217(13) 0.0503(7) Uani 1 1 d
C8 C 0.5237(6) 0.1153(2) 0.06402(14) 0.0571(8) Uani 1 1 d
C9 C 0.6374(7) 0.0303(2) 0.04495(18) 0.0673(9) Uani 1 1 d
C10 C 0.8241(7) -0.0040(3) 0.08536(17) 0.0706(9) Uani 1 1 d
C11 C 0.8942(5) 0.04630(19) 0.14418(15) 0.0585(7) Uani 1 1 d
C12 C 0.7869(5) 0.1306(2) 0.16311(15) 0.0541(7) Uani 1 1 d
C13 C 0.4579(5) 0.58816(18) 0.10894(13) 0.0469(6) Uani 1 1 d
C14 C 0.2491(5) 0.6300(2) 0.13752(14) 0.0565(7) Uani 1 1 d
C15 C 0.2041(6) 0.7274(2) 0.12938(15) 0.0599(8) Uani 1 1 d
C16 C 0.3660(6) 0.7841(2) 0.09408(14) 0.0578(7) Uani 1 1 d
C17 C 0.5706(5) 0.7432(2) 0.06444(14) 0.0570(7) Uani 1 1 d
C18 C 0.6149(6) 0.6465(2) 0.07176(14) 0.0554(7) Uani 1 1 d
H1N H 0.261(6) 0.147(2) -0.0031(18) 0.089(11) Uiso 1 1 d
H2A H 0.337(6) 0.462(2) 0.2076(15) 0.068(9) Uiso 1 1 d
H2B H 0.214(6) 0.417(2) 0.1437(14) 0.067(10) Uiso 1 1 d
H3 H 0.638(6) 0.3352(18) 0.1962(12) 0.060(7) Uiso 1 1 d
H4A H 0.357(6) 0.230(3) 0.2565(15) 0.071(10) Uiso 1 1 d
H4B H 0.107(7) 0.285(2) 0.2332(19) 0.103(12) Uiso 1 1 d
H4C H 0.335(6) 0.332(2) 0.2853(15) 0.073(9) Uiso 1 1 d
H6 H 0.180(7) 0.291(2) 0.0590(15) 0.078(10) Uiso 1 1 d
H9 H 0.580(5) -0.004(2) 0.0060(17) 0.077(9) Uiso 1 1 d
H10 H 0.905(6) -0.055(3) 0.0772(18) 0.088(12) Uiso 1 1 d
H12 H 0.836(4) 0.1621(17) 0.2009(11) 0.037(6) Uiso 1 1 d
H14 H 0.137(6) 0.595(2) 0.1611(16) 0.075(9) Uiso 1 1 d
H15 H 0.071(5) 0.753(2) 0.1509(13) 0.051(7) Uiso 1 1 d
H16 H 0.336(5) 0.854(2) 0.0892(12) 0.066(8) Uiso 1 1 d
H17 H 0.687(5) 0.784(2) 0.0356(14) 0.069(8) Uiso 1 1 d
H18 H 0.756(5) 0.6223(19) 0.0514(11) 0.046(7) Uiso 1 1 d

loop_
_atom_site_aniso_label
_atom_site_aniso_U_11
_atom_site_aniso_U_22
_atom_site_aniso_U_33
_atom_site_aniso_U_23
_atom_site_aniso_U_13
_atom_site_aniso_U_12
Cl 0.0722(5) 0.0636(5) 0.1002(6) 0.0080(4) 0.0061(4) 0.0134(4)
O 0.0699(14) 0.0562(11) 0.0855(13) -0.0037(10) 0.0249(12) 0.0077(10)
N 0.0770(18) 0.0706(18) 0.0509(13) -0.0016(13) -0.0093(14) -0.0206(15)
C1 0.0525(16) 0.0523(17) 0.0525(15) -0.0089(13) 0.0027(13) 0.0012(14)
C2 0.0581(19) 0.0517(16) 0.0646(19) 0.0034(15) 0.0035(17) 0.0008(15)
C3 0.0540(17) 0.0502(15) 0.0557(17) 0.0005(13) -0.0036(13) -0.0003(12)
C4 0.094(3) 0.055(2) 0.058(2) 0.0042(16) 0.0026(17) 0.0049(18)
C5 0.0581(18) 0.0469(15) 0.0503(15) 0.0083(12) -0.0034(14) -0.0063(13)
C6 0.069(2) 0.0602(19) 0.0636(18) 0.0142(17) -0.0083(17) -0.0059(17)
C7 0.0596(17) 0.0449(15) 0.0466(14) 0.0013(12) 0.0040(13) -0.0143(13)
C8 0.0692(19) 0.0534(17) 0.0488(16) 0.0005(14) 0.0042(15) -0.0196(16)
C9 0.085(2) 0.0549(19) 0.0619(19) -0.0142(16) 0.0103(18) -0.0247(18)
C10 0.081(2) 0.0485(17) 0.083(2) -0.0109(18) 0.021(2) -0.008(2)
C11 0.0645(19) 0.0452(14) 0.0659(18) -0.0004(14) 0.0106(14) -0.0071(13)
C12 0.0628(18) 0.0470(16) 0.0525(15) -0.0034(14) 0.0023(15) -0.0089(14)
C13 0.0463(16) 0.0474(14) 0.0470(14) -0.0068(12) -0.0023(12) -0.0035(12)
C14 0.0528(18) 0.0583(18) 0.0583(17) -0.0006(15) 0.0062(14) -0.0025(15)
C15 0.060(2) 0.059(2) 0.0603(17) -0.0051(14) 0.0068(16) 0.0159(15)
C16 0.0693(19) 0.0486(18) 0.0556(16) -0.0008(13) -0.0028(16) 0.0052(15)
C17 0.0605(19) 0.0513(16) 0.0591(17) -0.0017(14) 0.0067(14) -0.0040(14)
C18 0.0528(18) 0.0578(19) 0.0557(17) -0.0080(13) 0.0085(14) 0.0026(15)

loop_
_atom_type_symbol
_atom_type_description
_atom_type_scat_dispersion_real
_atom_type_scat_dispersion_imag
_atom_type_scat_source
C C 0.0033 0.0016 'International Tables Vol C Tables 4.2.6.8 and 6.1.1.4'
H H 0.0000 0.0000 'International Tables Vol C Tables 4.2.6.8 and 6.1.1.4'
N N 0.0061 0.0033 'International Tables Vol C Tables 4.2.6.8 and 6.1.1.4'
O O 0.0106 0.0060 'International Tables Vol C Tables 4.2.6.8 and 6.1.1.4'
Cl Cl 0.1484 0.1585 'International Tables Vol C Tables 4.2.6.8 and 6.1.1.4'

loop_
_geom_angle_atom_site_label_1
_geom_angle_atom_site_label_2
_geom_angle_atom_site_label_3
_geom_angle
C8 N C6 108.8(3)
C8 N H1N 123(2)
C6 N H1N 128(2)
O C1 C13 119.8(3)
O C1 C2 121.6(3)
C13 C1 C2 118.5(2)
C1 C2 C3 116.5(3)
C1 C2 H2A 107.2(17)
C3 C2 H2A 109.3(16)
C1 C2 H2B 106.9(19)
C3 C2 H2B 107.5(18)
H2A C2 H2B 109(3)
C5 C3 C4 110.5(2)
C5 C3 C2 115.1(2)
C4 C3 C2 108.4(2)
C5 C3 H3 107.3(14)
C4 C3 H3 110.6(14)
C2 C3 H3 104.8(14)
C3 C4 H4A 111(2)
C3 C4 H4B 110.2(18)
H4A C4 H4B 107(3)
C3 C4 H4C 109.9(17)
H4A C4 H4C 111(3)
H4B C4 H4C 108(3)
C6 C5 C7 105.1(3)
C6 C5 C3 129.3(3)
C7 C5 C3 125.3(2)
C5 C6 N 110.9(3)
C5 C6 H6 128(2)
N C6 H6 121(2)
C8 C7 C12 119.0(3)
C8 C7 C5 108.1(2)
C12 C7 C5 133.0(3)
N C8 C9 131.1(3)
N C8 C7 107.1(3)
C9 C8 C7 121.9(3)
C10 C9 C8 118.2(3)
C10 C9 H9 121.9(18)
C8 C9 H9 119.8(18)
C9 C10 C11 120.1(3)
C9 C10 H10 124(2)
C11 C10 H10 116(2)
C12 C11 C10 122.5(3)
C12 C11 Cl 119.1(2)
C10 C11 Cl 118.4(2)
C11 C12 C7 118.4(3)
C11 C12 H12 121.1(15)
C7 C12 H12 120.6(14)
C18 C13 C14 118.0(3)
C18 C13 C1 119.5(2)
C14 C13 C1 122.5(3)
C15 C14 C13 120.4(3)
C15 C14 H14 118.0(19)
C13 C14 H14 121.6(19)
C16 C15 C14 120.4(3)
C16 C15 H15 121.6(17)
C14 C15 H15 117.9(17)
C15 C16 C17 119.7(3)
C15 C16 H16 120.6(16)
C17 C16 H16 119.7(16)
C18 C17 C16 120.1(3)
C18 C17 H17 119.3(15)
C16 C17 H17 120.6(15)
C17 C18 C13 121.3(3)
C17 C18 H18 117.1(16)
C13 C18 H18 121.5(16)

loop_
_geom_bond_atom_site_label_1
_geom_bond_atom_site_label_2
_geom_bond_distance
Cl C11 1.759(3)
O C1 1.221(3)
N C8 1.368(4)
N C6 1.378(4)
N H1N 0.88(3)
C1 C13 1.496(4)
C1 C2 1.502(4)
C2 C3 1.522(4)
C2 H2A 0.98(3)
C2 H2B 0.91(3)
C3 C5 1.498(4)
C3 C4 1.533(4)
C3 H3 1.02(3)
C4 H4A 0.87(3)
C4 H4B 1.14(4)
C4 H4C 1.00(3)
C5 C6 1.363(4)
C5 C7 1.440(4)
C6 H6 0.90(4)
C7 C8 1.408(4)
C7 C12 1.398(4)
C8 C9 1.382(4)
C9 C10 1.372(5)
C9 H9 0.95(3)
C10 C11 1.398(4)
C10 H10 0.85(4)
C11 C12 1.359(4)
C12 H12 0.90(2)
C13 C18 1.383(4)
C13 C14 1.392(4)
C14 C15 1.384(4)
C14 H14 0.91(3)
C15 C16 1.367(4)
C15 H15 0.91(3)
C16 C17 1.377(4)
C16 H16 0.99(3)
C17 C18 1.371(4)
C17 H17 1.02(3)
C18 H18 0.93(3)
